data_7117619
loop_
_publ_author_name
'Zhou, Dong-Dong'
'Liu, Zhi-Juan'
'He, Chun-Ting'
'Liao, Pei-Qin'
'Zhou, Hao-Long'
'Zhong, Zhen-Song'
'Lin, Rui-Biao'
'Zhang, Wei-Xiong'
'Zhang, Jie-Peng'
'Chen, Xiao-Ming'

_publ_section_title
;
 Controlling the flexibility and single-crystal to single-crystal
 interpenetration reconstitution of metal-organic frameworks.
;
_journal_issue 63
_journal_name_full 'Chemical communications (Cambridge, England)'
_journal_page_first 12665
_journal_page_last 12668
_journal_paper_doi 10.1039/c5cc05036g
_journal_volume 51
_journal_year 2015
_chemical_formula_sum 'C12 H29 Ag6 Br N12 O7'
_chemical_formula_weight 1180.60
_chemical_name_systematic
;
 ?
;
_space_group_crystal_system tetragonal
_space_group_IT_number 141
_space_group_name_Hall '-I 4bd 2'
_space_group_name_H-M_alt 'I 41/a m d'
_symmetry_space_group_name_Hall '-I 4bd 2'
_symmetry_space_group_name_H-M 'I 41/a m d :2'
_atom_sites_solution_hydrogens mixed
_audit_creation_method SHELXL-2013
_audit_update_record
;
2015-06-02 deposited with the CCDC.
2015-06-30 downloaded from the CCDC.
;
_cell_angle_alpha 90
_cell_angle_beta 90
_cell_angle_gamma 90
_cell_formula_units_Z 4
_cell_length_a 29.419(2)
_cell_length_b 29.419(2)
_cell_length_c 3.5564(4)
_cell_measurement_temperature 293(2)
_cell_volume 3078.0(5)
_computing_structure_refinement 'SHELXL-2013 (Sheldrick, 2013)'
_diffrn_ambient_temperature 293(2)
_diffrn_measured_fraction_theta_full 0.995
_diffrn_measured_fraction_theta_max 0.998
_diffrn_measurement_device_type CCD
_diffrn_radiation_type MoK\a
_diffrn_radiation_wavelength 0.71073
_diffrn_reflns_av_R_equivalents 0.1168
_diffrn_reflns_av_unetI/netI 0.1117
_diffrn_reflns_laue_measured_fraction_full 0.995
_diffrn_reflns_laue_measured_fraction_max 0.998
_diffrn_reflns_limit_h_max 36
_diffrn_reflns_limit_h_min -26
_diffrn_reflns_limit_k_max 14
_diffrn_reflns_limit_k_min -36
_diffrn_reflns_limit_l_max 4
_diffrn_reflns_limit_l_min -3
_diffrn_reflns_number 2520
_diffrn_reflns_point_group_measured_fraction_full 0.995
_diffrn_reflns_point_group_measured_fraction_max 0.998
_diffrn_reflns_theta_full 25.242
_diffrn_reflns_theta_max 25.998
_diffrn_reflns_theta_min 3.097
_exptl_absorpt_coefficient_mu 5.092
_exptl_crystal_colour colorless
_exptl_crystal_density_diffrn 2.548
_exptl_crystal_description needle-like
_exptl_crystal_F_000 2232
_exptl_crystal_size_max 0.100
_exptl_crystal_size_mid 0.020
_exptl_crystal_size_min 0.020
_refine_diff_density_max 0.889
_refine_diff_density_min -2.387
_refine_diff_density_rms 0.246
_refine_ls_extinction_method none
_refine_ls_goodness_of_fit_ref 1.069
_refine_ls_hydrogen_treatment constr
_refine_ls_matrix_type full
_refine_ls_number_parameters 61
_refine_ls_number_reflns 804
_refine_ls_number_restraints 0
_refine_ls_restrained_S_all 1.069
_refine_ls_R_factor_all 0.1573
_refine_ls_R_factor_gt 0.0942
_refine_ls_shift/su_max 0.000
_refine_ls_shift/su_mean 0.000
_refine_ls_structure_factor_coef Fsqd
_refine_ls_weighting_details
;
 w=1/[\s^2^(Fo^2^)+(0.0905P)^2^+71.9862P]
 where P=(Fo^2^+2Fc^2^)/3
;
_refine_ls_weighting_scheme calc
_refine_ls_wR_factor_gt 0.2003
_refine_ls_wR_factor_ref 0.2405
_reflns_Friedel_coverage 0.000
_reflns_number_gt 461
_reflns_number_total 804
_reflns_threshold_expression 'I > 2\s(I)'
_cod_data_source_file c5cc05036g2.cif
_cod_data_source_block 4
_cod_original_cell_volume 3077.9(6)
_cod_database_code 7117619
_shelx_space_group_comment
;
The symmetry employed for this shelxl refinement is uniquely defined
by the following loop, which should always be used as a source of
symmetry information in preference to the above space-group names.
They are only intended as comments.
;
_shelx_estimated_absorpt_t_min 0.630
_shelx_estimated_absorpt_t_max 0.905
_shelxl_version_number 2013-2

loop_
_space_group_symop_operation_xyz
'x, y, z'
'-x+1/2, -y, z+1/2'
'-y+1/4, x+3/4, z+1/4'
'y+1/4, -x+1/4, z+3/4'
'-x+1/2, y, -z+1/2'
'x, -y, -z'
'y+1/4, x+3/4, -z+1/4'
'-y+1/4, -x+1/4, -z+3/4'
'x+1/2, y+1/2, z+1/2'
'-x+1, -y+1/2, z+1'
'-y+3/4, x+5/4, z+3/4'
'y+3/4, -x+3/4, z+5/4'
'-x+1, y+1/2, -z+1'
'x+1/2, -y+1/2, -z+1/2'
'y+3/4, x+5/4, -z+3/4'
'-y+3/4, -x+3/4, -z+5/4'
'-x, -y, -z'
'x-1/2, y, -z-1/2'
'y-1/4, -x-3/4, -z-1/4'
'-y-1/4, x-1/4, -z-3/4'
'x-1/2, -y, z-1/2'
'-x, y, z'
'-y-1/4, -x-3/4, z-1/4'
'y-1/4, x-1/4, z-3/4'
'-x+1/2, -y+1/2, -z+1/2'
'x, y+1/2, -z'
'y+1/4, -x-1/4, -z+1/4'
'-y+1/4, x+1/4, -z-1/4'
'x, -y+1/2, z'
'-x+1/2, y+1/2, z+1/2'
'-y+1/4, -x-1/4, z+1/4'
'y+1/4, x+1/4, z-1/4'

loop_
_atom_site_label
_atom_site_type_symbol
_atom_site_fract_x
_atom_site_fract_y
_atom_site_fract_z
_atom_site_U_iso_or_equiv
_atom_site_adp_type
_atom_site_occupancy
_atom_site_site_symmetry_order
_atom_site_calc_flag
_atom_site_refinement_flags_posn
_atom_site_refinement_flags_adp
_atom_site_refinement_flags_occupancy
_atom_site_disorder_assembly
_atom_site_disorder_group
Ag1 Ag 0.44027(6) 0.30973(6) 0.1250 0.0629(8) Uani 1 2 d S T P . .
Ag2 Ag 0.2500 0.2500 0.7500 0.1047(18) Uani 1 4 d S T P . .
Br1 Br 0.5000 0.2500 0.6250 0.0675(17) Uani 1 8 d S T P . .
N1 N 0.3807(5) 0.2736(5) 0.313(4) 0.052(4) Uani 1 1 d . . . . .
N2 N 0.3151(7) 0.2500 0.515(5) 0.066(7) Uani 1 2 d S T P B .
C1 C 0.3410(6) 0.2861(7) 0.440(5) 0.059(6) Uani 1 1 d . . . . .
H1 H 0.3320 0.3161 0.4745 0.071 Uiso 0.5 1 calc R U P A 1
C2 C 0.3259(14) 0.3334(15) 0.456(14) 0.084(15) Uani 0.5 1 d . . P B 2
H2A H 0.2955 0.3347 0.5523 0.125 Uiso 0.5 1 calc R U P B 2
H2B H 0.3266 0.3462 0.2079 0.125 Uiso 0.5 1 calc R U P B 2
H2C H 0.3458 0.3504 0.6178 0.125 Uiso 0.5 1 calc R U P B 2
O1 O 0.2500 0.363(7) 0.2500 0.20(7) Uiso 0.25 2 d S . P C 1
H1WA H 0.2500 0.3919 0.2500 0.300 Uiso 0.25 2 d R U P C 1
O2 O 0.238(5) 0.360(4) 0.62(3) 0.22(6) Uiso 0.25 1 d . . P D 2
H2WA H 0.2615 0.3443 0.5664 0.331 Uiso 0.25 1 d R U P D 2
H2WB H 0.2334 0.3782 0.8004 0.331 Uiso 0.25 1 d R U P D 2
O3 O 0.317(4) 0.433(4) 0.1250 0.16(5) Uiso 0.25 2 d S . P E 3
H3WA H 0.3041 0.4598 0.1359 0.233 Uiso 0.125 1 d R U P E 3
H3WB H 0.3412 0.4287 0.2425 0.233 Uiso 0.125 1 d R U P E 3
O4 O 0.267(5) 0.436(3) -0.19(6) 0.28(8) Uiso 0.25 1 d . . P F 4
H4WA H 0.2540 0.4235 -0.0042 0.423 Uiso 0.25 1 d R U P F 4
H4WB H 0.2714 0.4472 -0.4089 0.423 Uiso 0.25 1 d R U P F 4
O5 O 0.193(8) 0.397(8) 1.06(7) 0.21(10) Uiso 0.125 1 d . . P G 5
H5WA H 0.2036 0.4207 1.1703 0.313 Uiso 0.125 1 d R U P G 5
H5WB H 0.2010 0.3832 0.8599 0.313 Uiso 0.125 1 d R U P G 5

loop_
_atom_site_aniso_label
_atom_site_aniso_U_11
_atom_site_aniso_U_22
_atom_site_aniso_U_33
_atom_site_aniso_U_23
_atom_site_aniso_U_13
_atom_site_aniso_U_12
Ag1 0.0584(10) 0.0584(10) 0.0719(15) 0.0107(8) 0.0107(8) -0.0091(10)
Ag2 0.0244(16) 0.230(6) 0.0598(19) 0.000 0.0103(17) 0.000
Br1 0.071(2) 0.071(2) 0.060(3) 0.000 0.000 0.000
N1 0.049(9) 0.061(9) 0.046(8) -0.007(7) 0.005(8) -0.002(7)
N2 0.029(12) 0.14(2) 0.030(9) 0.000 0.014(10) 0.000
C1 0.030(10) 0.100(16) 0.048(10) 0.011(11) 0.028(9) 0.012(10)
C2 0.07(3) 0.09(3) 0.10(3) -0.02(3) 0.04(3) 0.04(3)

loop_
_atom_type_symbol
_atom_type_description
_atom_type_scat_dispersion_real
_atom_type_scat_dispersion_imag
_atom_type_scat_source
C C 0.0033 0.0016 'International Tables Vol C Tables 4.2.6.8 and 6.1.1.4'
H H 0.0000 0.0000 'International Tables Vol C Tables 4.2.6.8 and 6.1.1.4'
N N 0.0061 0.0033 'International Tables Vol C Tables 4.2.6.8 and 6.1.1.4'
O O 0.0106 0.0060 'International Tables Vol C Tables 4.2.6.8 and 6.1.1.4'
Br Br -0.2901 2.4595 'International Tables Vol C Tables 4.2.6.8 and 6.1.1.4'
Ag Ag -0.8971 1.1015 'International Tables Vol C Tables 4.2.6.8 and 6.1.1.4'

loop_
_geom_angle_atom_site_label_1
_geom_angle_atom_site_label_2
_geom_angle_atom_site_label_3
_geom_angle
_geom_angle_site_symmetry_1
_geom_angle_site_symmetry_3
N1 Ag1 N1 153.8(8) . 16_554
N1 Ag1 Br1 90.2(4) . .
N1 Ag1 Br1 111.4(4) 16_554 .
N1 Ag1 Br1 111.4(4) . 1_554
N1 Ag1 Br1 90.2(4) 16_554 1_554
Br1 Ag1 Br1 71.17(5) . 1_554
N2 Ag2 N2 180.0 25_556 .
Ag1 Br1 Ag1 180.00(5) 20_656 27_566
Ag1 Br1 Ag1 109.79(3) 20_656 1_556
Ag1 Br1 Ag1 70.21(3) 27_566 1_556
Ag1 Br1 Ag1 70.21(3) 20_656 10_554
Ag1 Br1 Ag1 109.79(3) 27_566 10_554
Ag1 Br1 Ag1 180.0 1_556 10_554
Ag1 Br1 Ag1 109.79(3) 20_656 10
Ag1 Br1 Ag1 70.21(3) 27_566 10
Ag1 Br1 Ag1 108.83(5) 1_556 10
Ag1 Br1 Ag1 71.17(5) 10_554 10
Ag1 Br1 Ag1 71.17(5) 20_656 20_657
Ag1 Br1 Ag1 108.83(5) 27_566 20_657
Ag1 Br1 Ag1 70.21(3) 1_556 20_657
Ag1 Br1 Ag1 109.79(3) 10_554 20_657
Ag1 Br1 Ag1 70.21(3) 10 20_657
Ag1 Br1 Ag1 108.83(5) 20_656 27_565
Ag1 Br1 Ag1 71.17(5) 27_566 27_565
Ag1 Br1 Ag1 109.79(3) 1_556 27_565
Ag1 Br1 Ag1 70.21(3) 10_554 27_565
Ag1 Br1 Ag1 109.79(3) 10 27_565
Ag1 Br1 Ag1 180.00(5) 20_657 27_565
Ag1 Br1 Ag1 70.21(3) 20_656 .
Ag1 Br1 Ag1 109.79(3) 27_566 .
Ag1 Br1 Ag1 71.17(5) 1_556 .
Ag1 Br1 Ag1 108.83(5) 10_554 .
Ag1 Br1 Ag1 180.00(5) 10 .
Ag1 Br1 Ag1 109.79(3) 20_657 .
Ag1 Br1 Ag1 70.21(3) 27_565 .
C1 N1 N1 106.3(12) . 29
C1 N1 Ag1 134.1(14) . .
N1 N1 Ag1 119.5(4) 29 .
C1 N2 C1 106(2) . 29
C1 N2 Ag2 127.1(11) . .
C1 N2 Ag2 127.1(11) 29 .
N1 C1 N2 110.9(19) . .
N1 C1 C2 124(2) . .
N2 C1 C2 125(2) . .
N1 C1 H1 124.6 . .
N2 C1 H1 124.6 . .
C1 C2 H2A 109.5 . .
C1 C2 H2B 109.5 . .
H2A C2 H2B 109.5 . .
C1 C2 H2C 109.5 . .
H2A C2 H2C 109.5 . .
H2B C2 H2C 109.5 . .
O2 O2 H2WA 71.5 5_556 .
O2 O2 H2WB 59.8 5_556 .
H2WA O2 H2WB 129.7 . .
H3WA O3 H3WB 119.5 . .
O4 O4 H4WA 83.5 5_554 .
O4 O4 H4WB 78.7 5_554 .
H4WA O4 H4WB 162.2 . .
H5WA O5 H5WB 133.5 . .

loop_
_geom_bond_atom_site_label_1
_geom_bond_atom_site_label_2
_geom_bond_distance
_geom_bond_site_symmetry_2
Ag1 N1 2.157(14) .
Ag1 N1 2.157(14) 16_554
Ag1 Br1 3.0558(19) .
Ag1 Br1 3.0558(19) 1_554
Ag2 N2 2.09(2) 25_556
Ag2 N2 2.09(2) .
Br1 Ag1 3.0557(19) 20_656
Br1 Ag1 3.0557(19) 27_566
Br1 Ag1 3.0557(19) 1_556
Br1 Ag1 3.0557(19) 10_554
Br1 Ag1 3.0557(19) 10
Br1 Ag1 3.0557(19) 20_657
Br1 Ag1 3.0557(19) 27_565
N1 C1 1.30(2) .
N1 N1 1.39(3) 29
N2 C1 1.33(2) .
N2 C1 1.33(2) 29
C1 C2 1.46(4) .
C1 H1 0.9300 .
C2 H2A 0.9600 .
C2 H2B 0.9600 .
C2 H2C 0.9600 .
O1 H1WA 0.8499 .
O2 O2 1.2(2) 5_556
O2 H2WA 0.8500 .
O2 H2WB 0.8500 .
O3 H3WA 0.8578 .
O3 H3WB 0.8485 .
O4 O4 1.1(3) 5_554
O4 H4WA 0.8500 .
O4 H4WB 0.8500 .
O5 H5WA 0.8501 .
O5 H5WB 0.8501 .
